data_4066304
loop_
_publ_author_name
'Birkmann, Birgit'
'Voss, Tanja'
'Geier, Stephen J.'
'Ullrich, Matthias'
'Kehr, Gerald'
'Erker, Gerhard'
'Stephan, Douglas W.'

_publ_section_title
;
 Frustrated Lewis Pairs and Ring-Opening of THF, Dioxane, and
 Thioxane&#x2020;
;
_journal_issue 21
_journal_name_full Organometallics
_journal_page_first 5310
_journal_paper_doi 10.1021/om1003896
_journal_volume 29
_journal_year 2010
_chemical_formula_sum 'C29 H17 B F15 N O2'
_chemical_formula_weight 707.25
_chemical_name_systematic
; 
 ? 
;
_space_group_IT_number 14
_symmetry_cell_setting monoclinic
_symmetry_space_group_name_Hall '-P 2yn'
_symmetry_space_group_name_H-M 'P 1 21/n 1'
_atom_sites_solution_hydrogens geom
_atom_sites_solution_primary direct
_atom_sites_solution_secondary difmap
_audit_creation_method SHELXL-97
_cell_angle_alpha 90.00
_cell_angle_beta 101.361(3)
_cell_angle_gamma 90.00
_cell_formula_units_Z 4
_cell_length_a 10.7712(6)
_cell_length_b 17.1693(10)
_cell_length_c 15.3473(9)
_cell_measurement_temperature 150(2)
_cell_volume 2782.6(3)
_computing_structure_refinement 'SHELXL-97 (Sheldrick, 1997)'
_computing_structure_solution 'SHELXS-97 (Sheldrick, 1990)'
_diffrn_ambient_temperature 150(2)
_diffrn_measured_fraction_theta_full 0.981
_diffrn_measured_fraction_theta_max 0.981
_diffrn_radiation_monochromator graphite
_diffrn_radiation_source 'fine-focus sealed tube'
_diffrn_radiation_type MoK\a
_diffrn_radiation_wavelength 0.71073
_diffrn_reflns_av_R_equivalents 0.0527
_diffrn_reflns_av_sigmaI/netI 0.0641
_diffrn_reflns_limit_h_max 13
_diffrn_reflns_limit_h_min -13
_diffrn_reflns_limit_k_max 22
_diffrn_reflns_limit_k_min -21
_diffrn_reflns_limit_l_max 19
_diffrn_reflns_limit_l_min -15
_diffrn_reflns_number 24428
_diffrn_reflns_theta_full 27.53
_diffrn_reflns_theta_max 27.53
_diffrn_reflns_theta_min 1.80
_exptl_absorpt_coefficient_mu 0.174
_exptl_absorpt_correction_T_max 0.9628
_exptl_absorpt_correction_T_min 0.9579
_exptl_absorpt_correction_type multi-scan
_exptl_absorpt_process_details SADABS
_exptl_crystal_density_diffrn 1.688
_exptl_crystal_density_method 'not measured'
_exptl_crystal_F_000 1416
_exptl_crystal_size_max 0.25
_exptl_crystal_size_mid 0.22
_exptl_crystal_size_min 0.22
_refine_diff_density_max 0.334
_refine_diff_density_min -0.255
_refine_diff_density_rms 0.055
_refine_ls_extinction_method none
_refine_ls_goodness_of_fit_ref 1.007
_refine_ls_hydrogen_treatment fixed
_refine_ls_matrix_type full
_refine_ls_number_parameters 435
_refine_ls_number_reflns 6282
_refine_ls_number_restraints 0
_refine_ls_restrained_S_all 1.007
_refine_ls_R_factor_all 0.0933
_refine_ls_R_factor_gt 0.0439
_refine_ls_shift/su_max 0.000
_refine_ls_shift/su_mean 0.000
_refine_ls_structure_factor_coef Fsqd
_refine_ls_weighting_details 'calc w=1/[\s^2^(Fo^2^)+(0.0466P)^2^+0.3027P] where P=(Fo^2^+2Fc^2^)/3'
_refine_ls_weighting_scheme calc
_refine_ls_wR_factor_gt 0.0903
_refine_ls_wR_factor_ref 0.1071
_reflns_number_gt 3811
_reflns_number_total 6282
_reflns_threshold_expression >2sigma(I)
_cod_data_source_file om1003896_si_002.cif
_cod_data_source_block (C5H3Me2N)(CH2)2O(CH2)2OB(C6F5)3
_cod_depositor_comments
;
The following automatic conversions were performed:

'_symmetry_cell_setting' value 'Monoclinic' changed to 'monoclinic'
according to /home/saulius/struct/CIF-dictionaries/cif_core.dic
dictionary named 'cif_core.dic' version 2.4.1 from 2010-06-29.

Automatic conversion script
Id: cif_fix_values 1715 2011-07-08 13:25:40Z adriana 
;
_cod_original_sg_symbol_H-M P12(1)/n1
_cod_database_code 4066304

loop_
_symmetry_equiv_pos_as_xyz
'x, y, z'
'-x+1/2, y+1/2, -z+1/2'
'-x, -y, -z'
'x-1/2, -y-1/2, z-1/2'

loop_
_atom_site_label
_atom_site_type_symbol
_atom_site_fract_x
_atom_site_fract_y
_atom_site_fract_z
_atom_site_U_iso_or_equiv
_atom_site_adp_type
_atom_site_occupancy
_atom_site_symmetry_multiplicity
_atom_site_calc_flag
_atom_site_refinement_flags
B1 B 0.2089(2) 0.18055(14) 0.15926(16) 0.0211(5) Uani 1 1 d .
C1 C 0.16678(19) 0.14384(12) 0.05708(14) 0.0215(5) Uani 1 1 d .
C2 C 0.04458(19) 0.12331(12) 0.01561(14) 0.0237(5) Uani 1 1 d .
C3 C 0.0095(2) 0.10298(13) -0.07259(15) 0.0281(5) Uani 1 1 d .
C4 C 0.0967(2) 0.10388(13) -0.12599(14) 0.0290(5) Uani 1 1 d .
C5 C 0.2200(2) 0.12421(13) -0.08915(15) 0.0275(5) Uani 1 1 d .
C6 C 0.25064(19) 0.14236(12) -0.00051(15) 0.0245(5) Uani 1 1 d .
C7 C 0.34351(18) 0.14294(12) 0.21603(14) 0.0206(5) Uani 1 1 d .
C8 C 0.38878(19) 0.06881(12) 0.20488(14) 0.0222(5) Uani 1 1 d .
C9 C 0.4946(2) 0.03600(12) 0.25808(15) 0.0254(5) Uani 1 1 d .
C10 C 0.56247(19) 0.07816(13) 0.32724(14) 0.0259(5) Uani 1 1 d .
C11 C 0.5213(2) 0.15166(13) 0.34337(14) 0.0248(5) Uani 1 1 d .
C12 C 0.41434(19) 0.18117(12) 0.28934(14) 0.0232(5) Uani 1 1 d .
C13 C 0.22034(18) 0.27474(12) 0.13827(14) 0.0215(5) Uani 1 1 d .
C14 C 0.32821(19) 0.31585(12) 0.13018(14) 0.0251(5) Uani 1 1 d .
C15 C 0.3302(2) 0.39272(13) 0.10411(15) 0.0293(5) Uani 1 1 d .
C16 C 0.2198(2) 0.43405(12) 0.08552(15) 0.0287(5) Uani 1 1 d .
C17 C 0.1088(2) 0.39672(13) 0.08991(15) 0.0268(5) Uani 1 1 d .
C18 C 0.11114(19) 0.31979(12) 0.11456(14) 0.0236(5) Uani 1 1 d .
C19 C 0.0903(2) 0.09474(12) 0.24180(15) 0.0263(5) Uani 1 1 d .
H1A H 0.1671 0.0742 0.2813 0.032 Uiso 1 1 calc R
H1B H 0.0707 0.0606 0.1888 0.032 Uiso 1 1 calc R
C20 C -0.0188(2) 0.09323(14) 0.28993(15) 0.0299(5) Uani 1 1 d .
H2A H -0.0241 0.0407 0.3154 0.036 Uiso 1 1 calc R
H2B H -0.0013 0.1307 0.3399 0.036 Uiso 1 1 calc R
C21 C -0.1700(2) 0.19152(13) 0.23965(15) 0.0293(5) Uani 1 1 d .
H3A H -0.1083 0.2238 0.2157 0.035 Uiso 1 1 calc R
H3B H -0.1668 0.2068 0.3022 0.035 Uiso 1 1 calc R
C22 C -0.3017(2) 0.20459(13) 0.18574(14) 0.0276(5) Uani 1 1 d .
H4A H -0.3554 0.1597 0.1950 0.033 Uiso 1 1 calc R
H4B H -0.3378 0.2516 0.2088 0.033 Uiso 1 1 calc R
C23 C -0.29141(19) 0.28820(13) 0.05769(16) 0.0276(5) Uani 1 1 d .
C24 C -0.3025(2) 0.29846(14) -0.03239(16) 0.0338(6) Uani 1 1 d .
H7 H -0.2884 0.3486 -0.0547 0.041 Uiso 1 1 calc R
C25 C -0.3335(2) 0.23768(15) -0.09074(16) 0.0364(6) Uani 1 1 d .
H6 H -0.3439 0.2459 -0.1530 0.044 Uiso 1 1 calc R
C26 C -0.3494(2) 0.16441(14) -0.05742(16) 0.0310(5) Uani 1 1 d .
H5 H -0.3701 0.1218 -0.0971 0.037 Uiso 1 1 calc R
C27 C -0.33557(19) 0.15242(13) 0.03224(15) 0.0252(5) Uani 1 1 d .
C28 C -0.3503(2) 0.07266(13) 0.06818(16) 0.0329(6) Uani 1 1 d .
H9A H -0.2788 0.0616 0.1168 0.049 Uiso 1 1 calc R
H9B H -0.3523 0.0341 0.0208 0.049 Uiso 1 1 calc R
H9C H -0.4295 0.0700 0.0904 0.049 Uiso 1 1 calc R
C29 C -0.2653(2) 0.35487(13) 0.12077(17) 0.0352(6) Uani 1 1 d .
H8A H -0.3414 0.3665 0.1444 0.053 Uiso 1 1 calc R
H8B H -0.2417 0.4007 0.0896 0.053 Uiso 1 1 calc R
H8C H -0.1957 0.3412 0.1698 0.053 Uiso 1 1 calc R
F1 F -0.05094(11) 0.12272(8) 0.06144(8) 0.0364(3) Uani 1 1 d .
F2 F -0.11108(12) 0.08351(8) -0.10769(9) 0.0427(4) Uani 1 1 d .
F3 F 0.06426(14) 0.08673(8) -0.21284(9) 0.0451(4) Uani 1 1 d .
F4 F 0.30773(13) 0.12583(9) -0.14061(9) 0.0455(4) Uani 1 1 d .
F5 F 0.37368(11) 0.16255(8) 0.03051(8) 0.0347(3) Uani 1 1 d .
F6 F 0.32869(11) 0.02257(7) 0.13828(8) 0.0318(3) Uani 1 1 d .
F7 F 0.53205(12) -0.03627(7) 0.24128(9) 0.0369(3) Uani 1 1 d .
F8 F 0.66833(12) 0.04912(8) 0.37807(9) 0.0373(3) Uani 1 1 d .
F9 F 0.58741(12) 0.19444(7) 0.41034(8) 0.0374(3) Uani 1 1 d .
F10 F 0.38024(12) 0.25356(7) 0.31077(8) 0.0319(3) Uani 1 1 d .
F11 F 0.44364(11) 0.28061(7) 0.14761(9) 0.0339(3) Uani 1 1 d .
F12 F 0.43969(12) 0.42700(8) 0.09624(9) 0.0424(4) Uani 1 1 d .
F13 F 0.21988(13) 0.50924(7) 0.06071(9) 0.0405(4) Uani 1 1 d .
F14 F -0.00225(12) 0.43500(8) 0.06683(9) 0.0399(4) Uani 1 1 d .
F15 F -0.00407(11) 0.28648(7) 0.11050(9) 0.0347(3) Uani 1 1 d .
N1 N -0.30888(16) 0.21460(10) 0.08838(12) 0.0238(4) Uani 1 1 d .
O1 O 0.11405(12) 0.17147(8) 0.21494(9) 0.0216(3) Uani 1 1 d .
O2 O -0.13864(13) 0.11193(8) 0.23523(10) 0.0287(4) Uani 1 1 d .

loop_
_atom_site_aniso_label
_atom_site_aniso_U_11
_atom_site_aniso_U_22
_atom_site_aniso_U_33
_atom_site_aniso_U_23
_atom_site_aniso_U_13
_atom_site_aniso_U_12
B1 0.0208(11) 0.0186(13) 0.0226(13) -0.0005(10) 0.0012(10) 0.0032(10)
C1 0.0248(11) 0.0147(11) 0.0245(12) 0.0001(9) 0.0036(9) 0.0059(8)
C2 0.0238(11) 0.0226(12) 0.0256(13) -0.0006(10) 0.0073(9) -0.0003(9)
C3 0.0262(12) 0.0247(13) 0.0309(14) -0.0028(10) -0.0008(10) -0.0017(9)
C4 0.0402(13) 0.0260(13) 0.0179(12) -0.0033(10) -0.0011(10) 0.0008(10)
C5 0.0348(12) 0.0245(13) 0.0266(13) 0.0010(10) 0.0141(10) 0.0037(10)
C6 0.0226(11) 0.0208(12) 0.0290(13) -0.0010(10) 0.0025(10) 0.0011(9)
C7 0.0205(10) 0.0183(12) 0.0231(12) 0.0007(9) 0.0042(9) 0.0004(8)
C8 0.0256(11) 0.0198(12) 0.0201(12) -0.0020(9) 0.0021(9) -0.0014(9)
C9 0.0280(11) 0.0203(13) 0.0292(13) 0.0019(10) 0.0089(10) 0.0063(9)
C10 0.0205(11) 0.0296(14) 0.0265(13) 0.0122(10) 0.0019(9) 0.0042(9)
C11 0.0304(12) 0.0239(13) 0.0177(11) 0.0010(9) -0.0010(9) -0.0034(9)
C12 0.0276(11) 0.0154(12) 0.0272(12) -0.0002(9) 0.0066(9) 0.0022(9)
C13 0.0209(10) 0.0209(12) 0.0214(12) -0.0016(9) 0.0009(9) 0.0023(8)
C14 0.0226(11) 0.0221(13) 0.0280(13) -0.0004(10) -0.0017(9) 0.0031(9)
C15 0.0304(12) 0.0245(13) 0.0304(13) -0.0003(10) 0.0000(10) -0.0106(10)
C16 0.0442(14) 0.0123(12) 0.0259(13) 0.0009(10) -0.0025(10) -0.0002(10)
C17 0.0311(12) 0.0223(13) 0.0258(13) 0.0003(10) 0.0024(10) 0.0086(10)
C18 0.0232(11) 0.0220(12) 0.0253(12) -0.0003(9) 0.0042(9) 0.0017(9)
C19 0.0285(11) 0.0211(13) 0.0284(13) 0.0041(10) 0.0034(10) 0.0016(9)
C20 0.0304(12) 0.0283(14) 0.0292(13) 0.0084(11) 0.0014(10) 0.0002(10)
C21 0.0297(12) 0.0284(14) 0.0294(13) -0.0001(10) 0.0053(10) 0.0020(10)
C22 0.0277(11) 0.0299(13) 0.0274(13) 0.0045(10) 0.0107(10) 0.0007(10)
C23 0.0207(11) 0.0226(13) 0.0394(15) 0.0031(11) 0.0057(10) -0.0005(9)
C24 0.0324(12) 0.0308(14) 0.0384(15) 0.0106(12) 0.0072(11) -0.0015(10)
C25 0.0333(13) 0.0470(17) 0.0292(14) 0.0083(13) 0.0067(11) 0.0025(11)
C26 0.0294(12) 0.0321(15) 0.0310(14) -0.0013(11) 0.0048(10) 0.0010(10)
C27 0.0198(10) 0.0236(13) 0.0315(13) 0.0010(10) 0.0034(9) 0.0019(9)
C28 0.0347(13) 0.0249(14) 0.0371(14) 0.0030(11) 0.0026(11) -0.0032(10)
C29 0.0302(12) 0.0262(13) 0.0486(16) -0.0014(12) 0.0065(11) 0.0004(10)
F1 0.0231(7) 0.0527(9) 0.0338(8) -0.0068(7) 0.0064(6) -0.0049(6)
F2 0.0320(7) 0.0537(10) 0.0379(8) -0.0113(7) -0.0037(6) -0.0119(6)
F3 0.0586(9) 0.0502(10) 0.0247(8) -0.0108(7) 0.0036(7) -0.0060(7)
F4 0.0450(8) 0.0610(10) 0.0355(8) -0.0042(7) 0.0200(7) -0.0024(7)
F5 0.0232(7) 0.0470(9) 0.0340(8) -0.0014(7) 0.0058(6) -0.0027(6)
F6 0.0367(7) 0.0189(7) 0.0352(8) -0.0060(6) -0.0043(6) 0.0053(5)
F7 0.0429(8) 0.0238(8) 0.0421(8) 0.0004(6) 0.0034(6) 0.0158(6)
F8 0.0304(7) 0.0383(8) 0.0382(8) 0.0110(6) -0.0057(6) 0.0073(6)
F9 0.0421(8) 0.0333(8) 0.0295(8) -0.0021(6) -0.0104(6) -0.0025(6)
F10 0.0387(7) 0.0227(7) 0.0308(7) -0.0065(6) -0.0015(6) 0.0062(6)
F11 0.0207(6) 0.0293(8) 0.0500(9) 0.0065(6) 0.0028(6) -0.0002(5)
F12 0.0350(7) 0.0327(8) 0.0552(10) 0.0076(7) -0.0018(7) -0.0147(6)
F13 0.0562(9) 0.0169(7) 0.0424(9) 0.0046(6) -0.0052(7) -0.0019(6)
F14 0.0384(8) 0.0301(8) 0.0497(9) 0.0103(7) 0.0055(7) 0.0178(6)
F15 0.0209(6) 0.0337(8) 0.0494(9) 0.0127(6) 0.0066(6) 0.0047(5)
N1 0.0210(9) 0.0227(11) 0.0284(11) 0.0026(8) 0.0068(8) 0.0021(7)
O1 0.0242(7) 0.0165(8) 0.0244(8) 0.0010(6) 0.0054(6) 0.0008(6)
O2 0.0269(8) 0.0244(9) 0.0337(9) 0.0028(7) 0.0035(7) 0.0015(6)

loop_
_atom_type_symbol
_atom_type_description
_atom_type_scat_dispersion_real
_atom_type_scat_dispersion_imag
_atom_type_scat_source
C C 0.0033 0.0016 'International Tables Vol C Tables 4.2.6.8 and 6.1.1.4'
H H 0.0000 0.0000 'International Tables Vol C Tables 4.2.6.8 and 6.1.1.4'
N N 0.0061 0.0033 'International Tables Vol C Tables 4.2.6.8 and 6.1.1.4'
O O 0.0106 0.0060 'International Tables Vol C Tables 4.2.6.8 and 6.1.1.4'
B B 0.0013 0.0007 'International Tables Vol C Tables 4.2.6.8 and 6.1.1.4'
F F 0.0171 0.0103 'International Tables Vol C Tables 4.2.6.8 and 6.1.1.4'

loop_
_geom_angle_atom_site_label_1
_geom_angle_atom_site_label_2
_geom_angle_atom_site_label_3
_geom_angle
O1 B1 C13 107.72(16)
O1 B1 C7 106.79(17)
C13 B1 C7 112.89(16)
O1 B1 C1 114.63(17)
C13 B1 C1 101.69(16)
C7 B1 C1 113.10(17)
C6 C1 C2 112.44(19)
C6 C1 B1 121.12(18)
C2 C1 B1 125.73(19)
F1 C2 C3 114.75(18)
F1 C2 C1 120.76(19)
C3 C2 C1 124.5(2)
F2 C3 C4 119.1(2)
F2 C3 C2 120.9(2)
C4 C3 C2 120.0(2)
F3 C4 C3 121.3(2)
F3 C4 C5 120.2(2)
C3 C4 C5 118.5(2)
F4 C5 C6 121.2(2)
F4 C5 C4 119.6(2)
C6 C5 C4 119.2(2)
F5 C6 C5 115.62(19)
F5 C6 C1 119.02(19)
C5 C6 C1 125.3(2)
C8 C7 C12 112.49(18)
C8 C7 B1 125.60(18)
C12 C7 B1 121.40(18)
F6 C8 C7 120.28(18)
F6 C8 C9 114.97(18)
C7 C8 C9 124.74(19)
F7 C9 C10 120.05(19)
F7 C9 C8 120.38(19)
C10 C9 C8 119.56(19)
F8 C10 C9 121.0(2)
F8 C10 C11 120.17(19)
C9 C10 C11 118.79(19)
F9 C11 C10 119.75(19)
F9 C11 C12 120.9(2)
C10 C11 C12 119.37(19)
F10 C12 C11 115.22(18)
F10 C12 C7 119.79(18)
C11 C12 C7 125.0(2)
C14 C13 C18 111.89(19)
C14 C13 B1 127.58(18)
C18 C13 B1 120.03(17)
F11 C14 C15 114.58(18)
F11 C14 C13 120.37(18)
C15 C14 C13 125.05(19)
F12 C15 C16 119.8(2)
F12 C15 C14 120.59(19)
C16 C15 C14 119.6(2)
F13 C16 C15 120.5(2)
F13 C16 C17 120.8(2)
C15 C16 C17 118.6(2)
F14 C17 C16 119.7(2)
F14 C17 C18 120.52(19)
C16 C17 C18 119.70(19)
F15 C18 C17 115.23(17)
F15 C18 C13 119.66(18)
C17 C18 C13 125.0(2)
O1 C19 C20 111.18(17)
O2 C20 C19 114.15(18)
O2 C21 C22 108.95(18)
N1 C22 C21 115.02(18)
N1 C23 C24 118.1(2)
N1 C23 C29 120.3(2)
C24 C23 C29 121.5(2)
C25 C24 C23 121.3(2)
C24 C25 C26 118.9(2)
C27 C26 C25 120.8(2)
N1 C27 C26 118.9(2)
N1 C27 C28 120.5(2)
C26 C27 C28 120.6(2)
C27 N1 C23 121.88(19)
C27 N1 C22 120.32(18)
C23 N1 C22 117.77(18)
C19 O1 B1 117.08(15)
C21 O2 C20 112.67(16)

loop_
_geom_bond_atom_site_label_1
_geom_bond_atom_site_label_2
_geom_bond_distance
B1 O1 1.464(3)
B1 C13 1.658(3)
B1 C7 1.667(3)
B1 C1 1.668(3)
C1 C6 1.383(3)
C1 C2 1.390(3)
C2 F1 1.356(2)
C2 C3 1.377(3)
C3 F2 1.346(2)
C3 C4 1.363(3)
C4 F3 1.342(2)
C4 C5 1.381(3)
C5 F4 1.346(2)
C5 C6 1.371(3)
C6 F5 1.362(2)
C7 C8 1.386(3)
C7 C12 1.393(3)
C8 F6 1.354(2)
C8 C9 1.384(3)
C9 F7 1.345(2)
C9 C10 1.371(3)
C10 F8 1.344(2)
C10 C11 1.376(3)
C11 F9 1.347(2)
C11 C12 1.376(3)
C12 F10 1.355(2)
C13 C14 1.386(3)
C13 C18 1.395(3)
C14 F11 1.361(2)
C14 C15 1.381(3)
C15 F12 1.344(2)
C15 C16 1.366(3)
C16 F13 1.346(2)
C16 C17 1.369(3)
C17 F14 1.350(2)
C17 C18 1.373(3)
C18 F15 1.357(2)
C19 O1 1.419(2)
C19 C20 1.506(3)
C20 O2 1.431(2)
C21 O2 1.412(3)
C21 C22 1.512(3)
C22 N1 1.491(3)
C23 N1 1.374(3)
C23 C24 1.375(3)
C23 C29 1.490(3)
C24 C25 1.373(3)
C25 C26 1.381(3)
C26 C27 1.370(3)
C27 N1 1.367(3)
C27 C28 1.496(3)
